data_7124712
loop_
_publ_author_name
'Yan, Zhong'
'Wu, Bo'
'Gao, Xiang'
'Zhou, Yong-Gui'

_publ_section_title
;
 Enantioselective synthesis of quaternary \a-aminophosphonates by
 Pd-catalyzed arylation of cyclic \a-ketiminophosphonates with arylboronic
 acids.
;
_journal_issue 72
_journal_name_full 'Chemical communications (Cambridge, England)'
_journal_page_first 10882
_journal_page_last 10885
_journal_paper_doi 10.1039/c6cc04096a
_journal_volume 52
_journal_year 2016
_chemical_absolute_configuration ad
_chemical_formula_sum 'C19 H24 N O6 P S'
_chemical_formula_weight 425.42
_chemical_name_systematic (S)-Diisopropyl(2,2-dioxido-4-phenyl-3,4-dihydrobenzo[e][1,2,3]oxathiazin-4-yl)phosphonate
_space_group_crystal_system trigonal
_space_group_IT_number 144
_space_group_name_Hall 'P 31'
_space_group_name_H-M_alt 'P 31'
_atom_sites_solution_hydrogens mixed
_audit_creation_method SHELXL-2013
_audit_update_record
;
2016-03-19 deposited with the CCDC.
2016-08-09 downloaded from the CCDC.
;
_cell_angle_alpha 90
_cell_angle_beta 90
_cell_angle_gamma 120
_cell_formula_units_Z 3
_cell_length_a 9.7393(12)
_cell_length_b 9.7393(12)
_cell_length_c 18.532(3)
_cell_measurement_reflns_used 3373
_cell_measurement_temperature 293(2)
_cell_measurement_theta_max 48.703
_cell_measurement_theta_min 4.829
_cell_volume 1522.3(4)
_computing_cell_refinement 'Bruker SMART'
_computing_data_collection 'Bruker SMART'
_computing_data_reduction 'Bruker SHELXTL'
_computing_molecular_graphics 'Bruker SHELXTL'
_computing_publication_material 'Bruker SHELXTL'
_computing_structure_refinement 'SHELXL-2013 (Sheldrick, 2013)'
_computing_structure_solution 'Bruker SHELXTL'
_diffrn_ambient_temperature 293(2)
_diffrn_measured_fraction_theta_full 1.000
_diffrn_measured_fraction_theta_max 1.000
_diffrn_measurement_device_type 'CCD area detector'
_diffrn_measurement_method 'phi and omega scans'
_diffrn_radiation_type MoK\a
_diffrn_radiation_wavelength 0.71073
_diffrn_reflns_av_R_equivalents 0.0325
_diffrn_reflns_av_unetI/netI 0.0414
_diffrn_reflns_Laue_measured_fraction_full 1.000
_diffrn_reflns_Laue_measured_fraction_max 1.000
_diffrn_reflns_limit_h_max 11
_diffrn_reflns_limit_h_min -12
_diffrn_reflns_limit_k_max 12
_diffrn_reflns_limit_k_min -10
_diffrn_reflns_limit_l_max 22
_diffrn_reflns_limit_l_min -22
_diffrn_reflns_number 9161
_diffrn_reflns_point_group_measured_fraction_full 0.990
_diffrn_reflns_point_group_measured_fraction_max 0.987
_diffrn_reflns_theta_full 25.242
_diffrn_reflns_theta_max 25.994
_diffrn_reflns_theta_min 2.415
_exptl_absorpt_coefficient_mu 0.274
_exptl_absorpt_correction_T_max 0.7456
_exptl_absorpt_correction_T_min 0.6557
_exptl_absorpt_correction_type multi-scan
_exptl_absorpt_process_details sadabs
_exptl_crystal_colour colorless
_exptl_crystal_density_diffrn 1.392
_exptl_crystal_description prismatic
_exptl_crystal_F_000 672
_exptl_crystal_size_max 0.180
_exptl_crystal_size_mid 0.120
_exptl_crystal_size_min 0.070
_refine_diff_density_max 0.233
_refine_diff_density_min -0.209
_refine_diff_density_rms 0.042
_refine_ls_abs_structure_details
; 
 Flack x determined using 1652 quotients [(I+)-(I-)]/[(I+)+(I-)] 
 (Parsons and Flack (2004), Acta Cryst. A60, s61). 
;
_refine_ls_abs_structure_Flack 0.06(4)
_refine_ls_extinction_method none
_refine_ls_goodness_of_fit_ref 1.036
_refine_ls_hydrogen_treatment mixed
_refine_ls_matrix_type full
_refine_ls_number_parameters 261
_refine_ls_number_reflns 3927
_refine_ls_number_restraints 1
_refine_ls_restrained_S_all 1.036
_refine_ls_R_factor_all 0.0409
_refine_ls_R_factor_gt 0.0381
_refine_ls_shift/su_max 0.000
_refine_ls_shift/su_mean 0.000
_refine_ls_structure_factor_coef Fsqd
_refine_ls_weighting_details 'w=1/[\s^2^(Fo^2^)+(0.0504P)^2^+0.0703P] where P=(Fo^2^+2Fc^2^)/3'
_refine_ls_weighting_scheme calc
_refine_ls_wR_factor_gt 0.0876
_refine_ls_wR_factor_ref 0.0892
_reflns_Friedel_coverage 0.974
_reflns_Friedel_fraction_full 0.979
_reflns_Friedel_fraction_max 0.974
_reflns_number_gt 3701
_reflns_number_total 3927
_reflns_threshold_expression 'I > 2\s(I)'
_cod_data_source_file c6cc04096a2.cif
_cod_data_source_block cd15294
_cod_original_cell_volume 1522.3(5)
_cod_database_code 7124712
_shelx_space_group_comment
; 
The symmetry employed for this shelxl refinement is uniquely defined 
by the following loop, which should always be used as a source of 
symmetry information in preference to the above space-group names. 
They are only intended as comments. 
;
_shelx_estimated_absorpt_t_min 0.952
_shelx_estimated_absorpt_t_max 0.981
_shelxl_version_number 2013-4

loop_
_space_group_symop_operation_xyz
'x, y, z'
'-y, x-y, z+1/3'
'-x+y, -x, z+2/3'

loop_
_atom_site_label
_atom_site_type_symbol
_atom_site_fract_x
_atom_site_fract_y
_atom_site_fract_z
_atom_site_U_iso_or_equiv
_atom_site_adp_type
_atom_site_occupancy
_atom_site_site_symmetry_order
_atom_site_calc_flag
_atom_site_refinement_flags_posn
_atom_site_refinement_flags_adp
P1 P 0.05311(10) 0.06998(10) 0.10485(4) 0.0287(2) Uani 1 1 d . .
S1 S 0.28951(12) 0.01154(12) 0.26421(5) 0.0406(2) Uani 1 1 d . .
N1 N 0.1365(4) 0.0116(4) 0.23206(17) 0.0328(7) Uani 1 1 d . .
O1 O 0.3847(3) 0.0335(3) 0.19246(16) 0.0458(7) Uani 1 1 d . .
O2 O 0.2559(4) -0.1341(4) 0.29513(19) 0.0605(8) Uani 1 1 d . .
O3 O 0.3792(4) 0.1508(4) 0.30412(17) 0.0581(8) Uani 1 1 d . .
O4 O 0.2313(3) 0.1981(3) 0.09467(13) 0.0363(6) Uani 1 1 d . .
O5 O -0.0288(3) 0.0040(3) 0.03699(13) 0.0412(6) Uani 1 1 d . .
O6 O -0.0168(3) 0.1482(3) 0.15469(14) 0.0390(6) Uani 1 1 d . .
C1 C 0.0530(4) -0.0789(4) 0.16704(18) 0.0288(7) Uani 1 1 d . .
C2 C 0.1472(4) -0.1433(4) 0.12770(19) 0.0320(7) Uani 1 1 d . .
C3 C 0.3054(5) -0.0870(4) 0.1409(2) 0.0394(9) Uani 1 1 d . .
C4 C 0.3935(5) -0.1369(6) 0.1039(3) 0.0524(10) Uani 1 1 d . .
H4 H 0.5002 -0.0962 0.1147 0.063 Uiso 1 1 calc R U
C5 C 0.3221(6) -0.2484(6) 0.0504(3) 0.0584(12) Uani 1 1 d . .
H5 H 0.3805 -0.2827 0.0239 0.070 Uiso 1 1 calc R U
C6 C 0.1655(6) -0.3079(6) 0.0365(2) 0.0529(11) Uani 1 1 d . .
H6 H 0.1167 -0.3847 0.0009 0.063 Uiso 1 1 calc R U
C7 C 0.0772(5) -0.2567(5) 0.0743(2) 0.0406(9) Uani 1 1 d . .
H7 H -0.0298 -0.2986 0.0637 0.049 Uiso 1 1 calc R U
C8 C -0.1141(4) -0.2144(4) 0.1852(2) 0.0333(8) Uani 1 1 d . .
C9 C -0.2480(5) -0.2405(5) 0.1491(2) 0.0450(9) Uani 1 1 d . .
H9 H -0.2408 -0.1700 0.1134 0.054 Uiso 1 1 calc R U
C10 C -0.3939(5) -0.3711(6) 0.1653(3) 0.0595(12) Uani 1 1 d . .
H10 H -0.4841 -0.3871 0.1408 0.071 Uiso 1 1 calc R U
C11 C -0.4060(6) -0.4759(5) 0.2167(3) 0.0577(12) Uani 1 1 d . .
H11 H -0.5036 -0.5647 0.2269 0.069 Uiso 1 1 calc R U
C12 C -0.2742(6) -0.4498(5) 0.2531(3) 0.0585(12) Uani 1 1 d . .
H12 H -0.2827 -0.5209 0.2887 0.070 Uiso 1 1 calc R U
C13 C -0.1279(5) -0.3199(5) 0.2384(2) 0.0479(10) Uani 1 1 d . .
H13 H -0.0390 -0.3035 0.2642 0.057 Uiso 1 1 calc R U
C14 C 0.3095(5) 0.2221(5) 0.0244(2) 0.0462(10) Uani 1 1 d . .
H14 H 0.2616 0.1208 -0.0015 0.055 Uiso 1 1 calc R U
C15 C 0.4790(6) 0.2755(6) 0.0386(3) 0.0672(14) Uani 1 1 d . .
H15A H 0.5282 0.3774 0.0617 0.101 Uiso 1 1 calc R U
H15B H 0.5319 0.2832 -0.0062 0.101 Uiso 1 1 calc R U
H15C H 0.4865 0.2004 0.0695 0.101 Uiso 1 1 calc R U
C16 C 0.2847(7) 0.3376(7) -0.0182(3) 0.0700(14) Uani 1 1 d . .
H16A H 0.1731 0.2979 -0.0240 0.105 Uiso 1 1 calc R U
H16B H 0.3331 0.3520 -0.0648 0.105 Uiso 1 1 calc R U
H16C H 0.3318 0.4374 0.0067 0.105 Uiso 1 1 calc R U
C17 C -0.0061(5) 0.3004(4) 0.1381(2) 0.0408(9) Uani 1 1 d . .
H17 H 0.0474 0.3391 0.0916 0.049 Uiso 1 1 calc R U
C18 C 0.0902(8) 0.4134(6) 0.1954(3) 0.0808(18) Uani 1 1 d . .
H18A H 0.0363 0.3781 0.2408 0.121 Uiso 1 1 calc R U
H18B H 0.1054 0.5164 0.1843 0.121 Uiso 1 1 calc R U
H18C H 0.1913 0.4191 0.1983 0.121 Uiso 1 1 calc R U
C19 C -0.1700(7) 0.2727(8) 0.1328(4) 0.0764(17) Uani 1 1 d . .
H19A H -0.2249 0.1994 0.0943 0.115 Uiso 1 1 calc R U
H19B H -0.1665 0.3712 0.1232 0.115 Uiso 1 1 calc R U
H19C H -0.2247 0.2294 0.1775 0.115 Uiso 1 1 calc R U
H1 H 0.081(4) 0.001(4) 0.261(2) 0.022(10) Uiso 1 1 d . .

loop_
_atom_site_aniso_label
_atom_site_aniso_U_11
_atom_site_aniso_U_22
_atom_site_aniso_U_33
_atom_site_aniso_U_23
_atom_site_aniso_U_13
_atom_site_aniso_U_12
P1 0.0333(5) 0.0311(4) 0.0248(4) 0.0037(3) 0.0021(3) 0.0183(4)
S1 0.0422(5) 0.0500(6) 0.0367(5) 0.0006(4) -0.0065(4) 0.0284(5)
N1 0.0386(17) 0.0422(18) 0.0241(15) 0.0006(13) 0.0035(14) 0.0251(15)
O1 0.0373(14) 0.0507(16) 0.0515(17) -0.0064(13) -0.0003(12) 0.0237(13)
O2 0.070(2) 0.075(2) 0.0579(19) 0.0167(17) -0.0026(17) 0.0519(19)
O3 0.0498(18) 0.073(2) 0.0521(18) -0.0157(16) -0.0154(14) 0.0309(16)
O4 0.0399(14) 0.0367(13) 0.0303(12) 0.0023(10) 0.0055(10) 0.0176(11)
O5 0.0442(15) 0.0421(14) 0.0330(15) 0.0048(11) -0.0037(11) 0.0182(12)
O6 0.0472(15) 0.0385(14) 0.0404(14) 0.0101(11) 0.0124(12) 0.0282(12)
C1 0.0371(19) 0.0309(17) 0.0236(17) 0.0022(13) -0.0016(14) 0.0208(16)
C2 0.0393(19) 0.0344(18) 0.0294(18) 0.0052(14) 0.0042(15) 0.0239(16)
C3 0.044(2) 0.0370(19) 0.044(2) 0.0036(17) 0.0056(16) 0.0251(18)
C4 0.048(2) 0.054(2) 0.064(3) 0.004(2) 0.011(2) 0.032(2)
C5 0.075(3) 0.064(3) 0.056(3) 0.002(2) 0.022(2) 0.050(3)
C6 0.071(3) 0.055(3) 0.045(2) -0.004(2) 0.008(2) 0.042(2)
C7 0.051(2) 0.041(2) 0.035(2) 0.0006(16) 0.0028(17) 0.0270(19)
C8 0.0385(19) 0.0327(18) 0.0322(18) 0.0022(15) 0.0075(15) 0.0205(16)
C9 0.038(2) 0.046(2) 0.046(2) 0.0094(19) 0.0044(17) 0.0177(18)
C10 0.041(2) 0.056(3) 0.068(3) 0.004(2) 0.001(2) 0.015(2)
C11 0.048(3) 0.044(2) 0.065(3) 0.005(2) 0.020(2) 0.011(2)
C12 0.073(3) 0.039(2) 0.060(3) 0.019(2) 0.019(2) 0.025(2)
C13 0.055(3) 0.044(2) 0.046(2) 0.0116(18) 0.006(2) 0.026(2)
C14 0.045(2) 0.043(2) 0.041(2) 0.0024(18) 0.0167(18) 0.0146(18)
C15 0.048(3) 0.068(3) 0.083(4) 0.020(3) 0.027(2) 0.027(2)
C16 0.073(3) 0.079(3) 0.055(3) 0.030(3) 0.018(3) 0.035(3)
C17 0.053(2) 0.037(2) 0.041(2) 0.0061(16) 0.0045(18) 0.0295(19)
C18 0.100(5) 0.053(3) 0.077(4) -0.013(3) -0.017(3) 0.028(3)
C19 0.068(3) 0.079(4) 0.108(5) 0.015(3) 0.003(3) 0.055(3)

loop_
_atom_type_symbol
_atom_type_description
_atom_type_scat_dispersion_real
_atom_type_scat_dispersion_imag
_atom_type_scat_source
C C 0.0033 0.0016 'International Tables Vol C Tables 4.2.6.8 and 6.1.1.4'
H H 0.0000 0.0000 'International Tables Vol C Tables 4.2.6.8 and 6.1.1.4'
N N 0.0061 0.0033 'International Tables Vol C Tables 4.2.6.8 and 6.1.1.4'
O O 0.0106 0.0060 'International Tables Vol C Tables 4.2.6.8 and 6.1.1.4'
P P 0.1023 0.0942 'International Tables Vol C Tables 4.2.6.8 and 6.1.1.4'
S S 0.1246 0.1234 'International Tables Vol C Tables 4.2.6.8 and 6.1.1.4'

loop_
_geom_angle_atom_site_label_1
_geom_angle_atom_site_label_2
_geom_angle_atom_site_label_3
_geom_angle
O5 P1 O6 116.87(16)
O5 P1 O4 113.16(15)
O6 P1 O4 105.31(15)
O5 P1 C1 114.00(15)
O6 P1 C1 100.65(14)
O4 P1 C1 105.45(15)
O3 S1 O2 118.6(2)
O3 S1 O1 105.95(18)
O2 S1 O1 107.77(19)
O3 S1 N1 108.97(18)
O2 S1 N1 113.75(19)
O1 S1 N1 99.82(16)
C1 N1 S1 122.5(2)
C1 N1 H1 111(3)
S1 N1 H1 111(3)
C3 O1 S1 114.8(2)
C14 O4 P1 121.0(2)
C17 O6 P1 123.0(2)
N1 C1 C2 111.7(3)
N1 C1 C8 111.4(3)
C2 C1 C8 110.3(3)
N1 C1 P1 104.9(2)
C2 C1 P1 105.0(2)
C8 C1 P1 113.3(2)
C3 C2 C7 116.9(3)
C3 C2 C1 122.3(3)
C7 C2 C1 120.7(3)
C4 C3 C2 123.2(4)
C4 C3 O1 117.2(4)
C2 C3 O1 119.5(3)
C3 C4 C5 119.0(4)
C3 C4 H4 120.5
C5 C4 H4 120.5
C6 C5 C4 119.3(4)
C6 C5 H5 120.4
C4 C5 H5 120.4
C5 C6 C7 121.3(4)
C5 C6 H6 119.3
C7 C6 H6 119.3
C6 C7 C2 120.3(4)
C6 C7 H7 119.9
C2 C7 H7 119.9
C9 C8 C13 118.7(4)
C9 C8 C1 123.6(3)
C13 C8 C1 117.6(3)
C8 C9 C10 120.5(4)
C8 C9 H9 119.7
C10 C9 H9 119.7
C11 C10 C9 120.4(5)
C11 C10 H10 119.8
C9 C10 H10 119.8
C12 C11 C10 119.3(4)
C12 C11 H11 120.3
C10 C11 H11 120.3
C11 C12 C13 121.4(4)
C11 C12 H12 119.3
C13 C12 H12 119.3
C12 C13 C8 119.7(4)
C12 C13 H13 120.2
C8 C13 H13 120.2
O4 C14 C15 107.2(4)
O4 C14 C16 108.9(4)
C15 C14 C16 113.7(4)
O4 C14 H14 109.0
C15 C14 H14 109.0
C16 C14 H14 109.0
C14 C15 H15A 109.5
C14 C15 H15B 109.5
H15A C15 H15B 109.5
C14 C15 H15C 109.5
H15A C15 H15C 109.5
H15B C15 H15C 109.5
C14 C16 H16A 109.5
C14 C16 H16B 109.5
H16A C16 H16B 109.5
C14 C16 H16C 109.5
H16A C16 H16C 109.5
H16B C16 H16C 109.5
O6 C17 C18 107.5(3)
O6 C17 C19 107.7(4)
C18 C17 C19 114.0(5)
O6 C17 H17 109.2
C18 C17 H17 109.2
C19 C17 H17 109.2
C17 C18 H18A 109.5
C17 C18 H18B 109.5
H18A C18 H18B 109.5
C17 C18 H18C 109.5
H18A C18 H18C 109.5
H18B C18 H18C 109.5
C17 C19 H19A 109.5
C17 C19 H19B 109.5
H19A C19 H19B 109.5
C17 C19 H19C 109.5
H19A C19 H19C 109.5
H19B C19 H19C 109.5

loop_
_geom_bond_atom_site_label_1
_geom_bond_atom_site_label_2
_geom_bond_distance
P1 O5 1.455(3)
P1 O6 1.554(3)
P1 O4 1.562(3)
P1 C1 1.852(3)
S1 O3 1.402(3)
S1 O2 1.408(3)
S1 O1 1.573(3)
S1 N1 1.605(3)
N1 C1 1.474(4)
N1 H1 0.73(4)
O1 C3 1.407(5)
O4 C14 1.468(5)
O6 C17 1.466(4)
C1 C2 1.530(5)
C1 C8 1.534(5)
C2 C3 1.374(5)
C2 C7 1.383(5)
C3 C4 1.365(6)
C4 C5 1.375(7)
C4 H4 0.9300
C5 C6 1.359(7)
C5 H5 0.9300
C6 C7 1.381(6)
C6 H6 0.9300
C7 H7 0.9300
C8 C9 1.373(6)
C8 C13 1.382(5)
C9 C10 1.386(6)
C9 H9 0.9300
C10 C11 1.358(7)
C10 H10 0.9300
C11 C12 1.357(7)
C11 H11 0.9300
C12 C13 1.379(6)
C12 H12 0.9300
C13 H13 0.9300
C14 C15 1.485(6)
C14 C16 1.489(7)
C14 H14 0.9800
C15 H15A 0.9600
C15 H15B 0.9600
C15 H15C 0.9600
C16 H16A 0.9600
C16 H16B 0.9600
C16 H16C 0.9600
C17 C18 1.479(7)
C17 C19 1.483(6)
C17 H17 0.9800
C18 H18A 0.9600
C18 H18B 0.9600
C18 H18C 0.9600
C19 H19A 0.9600
C19 H19B 0.9600
C19 H19C 0.9600

loop_
_geom_torsion_atom_site_label_1
_geom_torsion_atom_site_label_2
_geom_torsion_atom_site_label_3
_geom_torsion_atom_site_label_4
_geom_torsion
O3 S1 N1 C1 155.5(3)
O2 S1 N1 C1 -69.8(4)
O1 S1 N1 C1 44.7(3)
O3 S1 O1 C3 -173.2(3)
O2 S1 O1 C3 59.0(3)
N1 S1 O1 C3 -60.0(3)
O5 P1 O4 C14 -11.2(3)
O6 P1 O4 C14 -140.0(3)
C1 P1 O4 C14 114.1(3)
O5 P1 O6 C17 -71.7(3)
O4 P1 O6 C17 54.9(3)
C1 P1 O6 C17 164.3(3)
S1 N1 C1 C2 -10.9(4)
S1 N1 C1 C8 113.1(3)
S1 N1 C1 P1 -124.0(2)
O5 P1 C1 N1 -178.3(2)
O6 P1 C1 N1 -52.3(3)
O4 P1 C1 N1 57.0(2)
O5 P1 C1 C2 63.9(3)
O6 P1 C1 C2 -170.2(2)
O4 P1 C1 C2 -60.9(2)
O5 P1 C1 C8 -56.6(3)
O6 P1 C1 C8 69.4(3)
O4 P1 C1 C8 178.7(2)
N1 C1 C2 C3 -16.2(5)
C8 C1 C2 C3 -140.7(3)
P1 C1 C2 C3 96.9(3)
N1 C1 C2 C7 167.0(3)
C8 C1 C2 C7 42.4(4)
P1 C1 C2 C7 -79.9(4)
C7 C2 C3 C4 0.4(6)
C1 C2 C3 C4 -176.6(4)
C7 C2 C3 O1 177.3(3)
C1 C2 C3 O1 0.3(5)
S1 O1 C3 C4 -139.9(3)
S1 O1 C3 C2 43.0(4)
C2 C3 C4 C5 0.3(7)
O1 C3 C4 C5 -176.6(4)
C3 C4 C5 C6 -1.1(7)
C4 C5 C6 C7 1.1(7)
C5 C6 C7 C2 -0.4(7)
C3 C2 C7 C6 -0.4(6)
C1 C2 C7 C6 176.6(3)
N1 C1 C8 C9 129.9(4)
C2 C1 C8 C9 -105.5(4)
P1 C1 C8 C9 11.9(5)
N1 C1 C8 C13 -53.7(4)
C2 C1 C8 C13 71.0(4)
P1 C1 C8 C13 -171.7(3)
C13 C8 C9 C10 -0.5(6)
C1 C8 C9 C10 175.9(4)
C8 C9 C10 C11 -0.7(7)
C9 C10 C11 C12 1.3(8)
C10 C11 C12 C13 -0.8(8)
C11 C12 C13 C8 -0.5(7)
C9 C8 C13 C12 1.1(6)
C1 C8 C13 C12 -175.5(4)
P1 O4 C14 C15 -149.1(3)
P1 O4 C14 C16 87.6(4)
P1 O6 C17 C18 -116.6(4)
P1 O6 C17 C19 120.1(4)
